data_2239092
loop_
_publ_author_name
'Purdy, Andrew P.'
'Butcher, Ray J.'

_publ_section_title
;
 Diaquabis(2-ethyl-5-methylimidazole-4-sulfonato-\k^2^<i>N</i>^3^,<i>O</i>)nickel(II)
 dihydrate
;
_journal_issue 1
_journal_name_full 'Acta Crystallographica Section E'
_journal_page_first m18
_journal_page_last m19
_journal_paper_doi 10.1107/S1600536813032169
_journal_volume 70
_journal_year 2014
_chemical_formula_iupac '[Ni (C6 H9 N2 O3 S)2 (H2 O)2], 2H2 O'
_chemical_formula_moiety 'C12 H22 N4 Ni O8 S2, 2(H2 O)'
_chemical_formula_sum 'C12 H26 N4 Ni O10 S2'
_chemical_formula_weight 509.20
_chemical_name_systematic
'Diaquabis(2-ethyl-5-methylimidazole-4-sulfonato-\k^2^<i>N</i>^3^,<i>O</i>)nickel(II) dihydrate'
_space_group_IT_number 14
_symmetry_cell_setting monoclinic
_symmetry_space_group_name_Hall '-P 2yab'
_symmetry_space_group_name_H-M 'P 1 21/a 1'
_atom_sites_solution_hydrogens geom
_atom_sites_solution_primary direct
_atom_sites_solution_secondary difmap
_audit_creation_method SHELXL-97
_cell_angle_alpha 90.00
_cell_angle_beta 111.303(3)
_cell_angle_gamma 90.00
_cell_formula_units_Z 2
_cell_length_a 7.6037(2)
_cell_length_b 16.8934(4)
_cell_length_c 8.6574(3)
_cell_measurement_reflns_used 4614
_cell_measurement_temperature 123(2)
_cell_measurement_theta_max 75.5000
_cell_measurement_theta_min 5.2253
_cell_volume 1036.08(6)
_computing_cell_refinement
;
CrysAlis PRO (Agilent, 2012)
;
_computing_data_collection
;
CrysAlis PRO (Agilent, 2012)
;
_computing_data_reduction
;
CrysAlis PRO (Agilent, 2012)
;
_computing_molecular_graphics 'SHELXTL (Sheldrick, 2008)'
_computing_publication_material 'SHELXTL (Sheldrick, 2008)'
_computing_structure_refinement 'SHELXL97 (Sheldrick, 2008)'
_computing_structure_solution 'SHELXS97 (Sheldrick, 2008)'
_diffrn_ambient_temperature 123(2)
_diffrn_detector_area_resol_mean 10.5081
_diffrn_measured_fraction_theta_full 0.998
_diffrn_measured_fraction_theta_max 0.984
_diffrn_measurement_device_type 'Agilent Xcalibur Ruby Gemini'
_diffrn_measurement_method '\w scans'
_diffrn_radiation_monochromator graphite
_diffrn_radiation_source 'Enhance (Cu) X-ray Source'
_diffrn_radiation_type CuK\a
_diffrn_radiation_wavelength 1.54178
_diffrn_reflns_av_R_equivalents 0.0000
_diffrn_reflns_av_sigmaI/netI 0.0416
_diffrn_reflns_limit_h_max 8
_diffrn_reflns_limit_h_min -9
_diffrn_reflns_limit_k_max 21
_diffrn_reflns_limit_k_min 0
_diffrn_reflns_limit_l_max 10
_diffrn_reflns_limit_l_min 0
_diffrn_reflns_number 2126
_diffrn_reflns_theta_full 67.50
_diffrn_reflns_theta_max 75.84
_diffrn_reflns_theta_min 5.24
_exptl_absorpt_coefficient_mu 3.770
_exptl_absorpt_correction_T_max 1.00000
_exptl_absorpt_correction_T_min 0.20875
_exptl_absorpt_correction_type multi-scan
_exptl_absorpt_process_details
;
(CrysAlis PRO; Agilent, 2012)
;
_exptl_crystal_colour blue
_exptl_crystal_density_diffrn 1.632
_exptl_crystal_density_method 'not measured'
_exptl_crystal_description block
_exptl_crystal_F_000 532
_exptl_crystal_size_max 0.52
_exptl_crystal_size_mid 0.46
_exptl_crystal_size_min 0.35
_refine_diff_density_max 0.726
_refine_diff_density_min -0.535
_refine_ls_extinction_coef 0.0090(11)
_refine_ls_extinction_method none
_refine_ls_goodness_of_fit_ref 1.177
_refine_ls_hydrogen_treatment mixed
_refine_ls_matrix_type full
_refine_ls_number_parameters 151
_refine_ls_number_reflns 2126
_refine_ls_number_restraints 48
_refine_ls_restrained_S_all 1.230
_refine_ls_R_factor_all 0.0480
_refine_ls_R_factor_gt 0.0448
_refine_ls_shift/su_max 0.000
_refine_ls_shift/su_mean 0.000
_refine_ls_structure_factor_coef Fsqd
_refine_ls_weighting_details 'calc w=1/[\s^2^(Fo^2^)+(0.0411P)^2^+2.2827P] where P=(Fo^2^+2Fc^2^)/3'
_refine_ls_weighting_scheme calc
_refine_ls_wR_factor_gt 0.1110
_refine_ls_wR_factor_ref 0.1123
_reflns_number_gt 2062
_reflns_number_total 2126
_reflns_threshold_expression I>2sigma(I)
_cod_data_source_file jj2177sup1.cf
_cod_data_source_block I
_cod_original_cell_volume 1036.08(5)
_cod_original_sg_symbol_H-M 'P 21/a'
_cod_database_code 2239092
_cod_database_fobs_code 2239092

loop_
_symmetry_equiv_pos_as_xyz
'x, y, z'
'-x+1/2, y+1/2, -z'
'-x, -y, -z'
'x-1/2, -y-1/2, z'

loop_
_atom_site_type_symbol
_atom_site_label
_atom_site_fract_x
_atom_site_fract_y
_atom_site_fract_z
_atom_site_U_iso_or_equiv
_atom_site_adp_type
_atom_site_calc_flag
_atom_site_refinement_flags
_atom_site_occupancy
_atom_site_symmetry_multiplicity
Ni Ni 0.5000 0.5000 0.5000 0.00455(19) Uani d SU 1 2
S S1 0.13784(8) 0.60394(4) 0.38692(7) 0.00676(18) Uani d U 1 1
O O1 0.2439(3) 0.54424(11) 0.3337(2) 0.0082(4) Uani d U 1 1
O O2 0.1485(3) 0.68145(12) 0.3149(2) 0.0148(4) Uani d . 1 1
O O3 -0.0536(3) 0.58051(13) 0.3598(2) 0.0165(4) Uani d U 1 1
O O1W 0.3581(3) 0.40250(11) 0.5452(2) 0.0104(4) Uani d D 1 1
H H1W1 0.422(5) 0.378(2) 0.629(4) 0.027(11) Uiso d D 1 1
H H1W2 0.267(4) 0.417(2) 0.563(5) 0.027(11) Uiso d D 1 1
O O2W 0.5754(3) 0.30842(12) 0.8196(2) 0.0129(4) Uani d D 1 1
H H2W1 0.667(4) 0.309(2) 0.795(5) 0.014(9) Uiso d D 1 1
H H2W2 0.519(5) 0.2680(16) 0.790(5) 0.019(10) Uiso d D 1 1
N N1 0.4281(3) 0.56704(13) 0.6667(3) 0.0065(4) Uani d U 1 1
N N2 0.3814(3) 0.63709(13) 0.8610(3) 0.0094(5) Uani d . 1 1
H H2A 0.3996 0.6567 0.9598 0.011 Uiso calc R 1 1
C C1 0.2651(4) 0.61089(15) 0.5997(3) 0.0072(5) Uani d U 1 1
C C2 0.2329(4) 0.65519(15) 0.7178(3) 0.0085(5) Uani d . 1 1
C C3 0.0834(4) 0.71410(17) 0.7081(4) 0.0155(6) Uani d . 1 1
H H3A -0.0366 0.6972 0.6241 0.023 Uiso calc R 1 1
H H3B 0.1188 0.7659 0.6777 0.023 Uiso calc R 1 1
H H3C 0.0696 0.7179 0.8161 0.023 Uiso calc R 1 1
C C4 0.4953(4) 0.58422(15) 0.8257(3) 0.0083(5) Uani d . 1 1
C C5 0.6769(4) 0.55417(16) 0.9505(3) 0.0110(5) Uani d U 1 1
H H5A 0.6884 0.4968 0.9328 0.013 Uiso calc R 1 1
H H5B 0.6752 0.5615 1.0634 0.013 Uiso calc R 1 1
C C6 0.8474(4) 0.59737(17) 0.9371(4) 0.0152(6) Uani d . 1 1
H H6A 0.9637 0.5738 1.0147 0.023 Uiso calc R 1 1
H H6B 0.8420 0.6534 0.9641 0.023 Uiso calc R 1 1
H H6C 0.8457 0.5925 0.8237 0.023 Uiso calc R 1 1

loop_
_atom_site_aniso_label
_atom_site_aniso_U_11
_atom_site_aniso_U_22
_atom_site_aniso_U_33
_atom_site_aniso_U_12
_atom_site_aniso_U_13
_atom_site_aniso_U_23
Ni 0.0030(3) 0.0058(3) 0.0026(3) 0.0012(2) -0.0017(2) -0.0004(2)
S1 0.0039(3) 0.0098(3) 0.0042(3) 0.0027(2) -0.0014(2) 0.0007(2)
O1 0.0067(7) 0.0098(7) 0.0051(7) 0.0030(6) -0.0012(5) -0.0014(6)
O2 0.0208(11) 0.0099(9) 0.0122(9) 0.0059(8) 0.0043(8) 0.0056(7)
O3 0.0112(8) 0.0241(8) 0.0131(7) -0.0003(6) 0.0031(6) -0.0012(6)
O1W 0.0087(9) 0.0105(9) 0.0108(9) 0.0002(7) 0.0023(7) 0.0014(7)
O2W 0.0164(10) 0.0113(9) 0.0105(9) -0.0051(8) 0.0042(8) -0.0044(7)
N1 0.0054(8) 0.0070(8) 0.0056(7) 0.0000(6) 0.0002(6) 0.0002(6)
N2 0.0121(11) 0.0102(11) 0.0050(10) -0.0014(8) 0.0020(8) -0.0025(8)
C1 0.0065(8) 0.0075(8) 0.0065(8) -0.0002(7) 0.0008(7) -0.0005(7)
C2 0.0078(12) 0.0081(11) 0.0085(12) -0.0012(9) 0.0015(10) -0.0021(9)
C3 0.0132(14) 0.0129(13) 0.0197(14) 0.0028(11) 0.0052(11) -0.0049(11)
C4 0.0110(13) 0.0059(11) 0.0077(12) -0.0021(9) 0.0029(10) -0.0003(9)
C5 0.0115(9) 0.0116(9) 0.0081(8) 0.0007(7) 0.0013(7) 0.0007(7)
C6 0.0104(13) 0.0177(14) 0.0122(13) -0.0012(10) -0.0023(10) -0.0014(10)

loop_
_atom_type_symbol
_atom_type_description
_atom_type_scat_dispersion_real
_atom_type_scat_dispersion_imag
_atom_type_scat_source
C C 0.0181 0.0091 'International Tables Vol C Tables 4.2.6.8 and 6.1.1.4'
H H 0.0000 0.0000 'International Tables Vol C Tables 4.2.6.8 and 6.1.1.4'
N N 0.0311 0.0180 'International Tables Vol C Tables 4.2.6.8 and 6.1.1.4'
O O 0.0492 0.0322 'International Tables Vol C Tables 4.2.6.8 and 6.1.1.4'
S S 0.3331 0.5567 'International Tables Vol C Tables 4.2.6.8 and 6.1.1.4'
Ni Ni -3.0029 0.5091 'International Tables Vol C Tables 4.2.6.8 and 6.1.1.4'

loop_
_geom_angle_atom_site_label_1
_geom_angle_atom_site_label_2
_geom_angle_atom_site_label_3
_geom_angle_site_symmetry_1
_geom_angle_site_symmetry_3
_geom_angle
N1 Ni N1 . 3_666 180.0
N1 Ni O1W . . 90.90(8)
N1 Ni O1W 3_666 . 89.10(8)
N1 Ni O1W . 3_666 89.10(8)
N1 Ni O1W 3_666 3_666 90.90(8)
O1W Ni O1W . 3_666 180.00(6)
N1 Ni O1 . . 82.42(8)
N1 Ni O1 3_666 . 97.58(8)
O1W Ni O1 . . 89.75(8)
O1W Ni O1 3_666 . 90.25(8)
N1 Ni O1 . 3_666 97.58(8)
N1 Ni O1 3_666 3_666 82.42(8)
O1W Ni O1 . 3_666 90.25(8)
O1W Ni O1 3_666 3_666 89.75(8)
O1 Ni O1 . 3_666 180.00(14)
O3 S1 O2 . . 112.61(13)
O3 S1 O1 . . 113.45(12)
O2 S1 O1 . . 111.06(11)
O3 S1 C1 . . 109.24(12)
O2 S1 C1 . . 107.09(12)
O1 S1 C1 . . 102.73(11)
S1 O1 Ni . . 120.66(10)
Ni O1W H1W1 . . 112(3)
Ni O1W H1W2 . . 109(3)
H1W1 O1W H1W2 . . 105(3)
H2W1 O2W H2W2 . . 110(3)
C4 N1 C1 . . 105.7(2)
C4 N1 Ni . . 138.96(19)
C1 N1 Ni . . 115.34(16)
C4 N2 C2 . . 109.0(2)
C4 N2 H2A . . 125.5
C2 N2 H2A . . 125.5
C2 C1 N1 . . 111.1(2)
C2 C1 S1 . . 130.4(2)
N1 C1 S1 . . 118.48(19)
C1 C2 N2 . . 104.1(2)
C1 C2 C3 . . 131.9(2)
N2 C2 C3 . . 124.0(2)
C2 C3 H3A . . 109.5
C2 C3 H3B . . 109.5
H3A C3 H3B . . 109.5
C2 C3 H3C . . 109.5
H3A C3 H3C . . 109.5
H3B C3 H3C . . 109.5
N1 C4 N2 . . 110.2(2)
N1 C4 C5 . . 125.8(2)
N2 C4 C5 . . 123.9(2)
C4 C5 C6 . . 111.6(2)
C4 C5 H5A . . 109.3
C6 C5 H5A . . 109.3
C4 C5 H5B . . 109.3
C6 C5 H5B . . 109.3
H5A C5 H5B . . 108.0
C5 C6 H6A . . 109.5
C5 C6 H6B . . 109.5
H6A C6 H6B . . 109.5
C5 C6 H6C . . 109.5
H6A C6 H6C . . 109.5
H6B C6 H6C . . 109.5

loop_
_geom_bond_atom_site_label_1
_geom_bond_atom_site_label_2
_geom_bond_site_symmetry_2
_geom_bond_distance
Ni N1 . 2.058(2)
Ni N1 3_666 2.058(2)
Ni O1W . 2.0825(19)
Ni O1W 3_666 2.0825(19)
Ni O1 . 2.0941(18)
Ni O1 3_666 2.0941(18)
S1 O3 . 1.443(2)
S1 O2 . 1.465(2)
S1 O1 . 1.4662(18)
S1 C1 . 1.746(3)
O1W H1W1 . 0.823(19)
O1W H1W2 . 0.808(19)
O2W H2W1 . 0.798(18)
O2W H2W2 . 0.796(18)
N1 C4 . 1.315(3)
N1 C1 . 1.378(3)
N2 C4 . 1.354(4)
N2 C2 . 1.374(3)
N2 H2A . 0.8800
C1 C2 . 1.359(4)
C2 C3 . 1.490(4)
C3 H3A . 0.9800
C3 H3B . 0.9800
C3 H3C . 0.9800
C4 C5 . 1.499(4)
C5 C6 . 1.528(4)
C5 H5A . 0.9900
C5 H5B . 0.9900
C6 H6A . 0.9800
C6 H6B . 0.9800
C6 H6C . 0.9800

loop_
_geom_hbond_atom_site_label_D
_geom_hbond_atom_site_label_H
_geom_hbond_atom_site_label_A
_geom_hbond_site_symmetry_A
_geom_hbond_distance_DH
_geom_hbond_distance_HA
_geom_hbond_distance_DA
_geom_hbond_angle_DHA
O1W H1W1 O2W . 0.823(19) 2.017(19) 2.837(3) 174(4)
O1W H1W2 O3 3_566 0.808(19) 1.96(2) 2.739(3) 161(4)
O2W H2W1 O2 3_666 0.798(18) 1.97(2) 2.751(3) 167(4)
O2W H2W1 S1 3_666 0.798(18) 2.92(3) 3.602(2) 145(3)
O2W H2W2 O2 2_546 0.796(18) 1.94(2) 2.723(3) 169(4)
N2 H2A O2W 3_667 0.88 1.94 2.818(3) 174.4

loop_
_geom_torsion_atom_site_label_1
_geom_torsion_atom_site_label_2
_geom_torsion_atom_site_label_3
_geom_torsion_atom_site_label_4
_geom_torsion_site_symmetry_1
_geom_torsion
O3 S1 O1 Ni . -124.06(13)
O2 S1 O1 Ni . 107.92(14)
C1 S1 O1 Ni . -6.27(15)
N1 Ni O1 S1 . 6.10(13)
N1 Ni O1 S1 3_666 -173.90(13)
O1W Ni O1 S1 . 97.04(13)
O1W Ni O1 S1 3_666 -82.96(13)
O1 Ni O1 S1 3_666 89(6)
N1 Ni N1 C4 3_666 81(8)
O1W Ni N1 C4 . 89.7(3)
O1W Ni N1 C4 3_666 -90.3(3)
O1 Ni N1 C4 . 179.4(3)
O1 Ni N1 C4 3_666 -0.6(3)
N1 Ni N1 C1 3_666 -102(8)
O1W Ni N1 C1 . -93.13(18)
O1W Ni N1 C1 3_666 86.87(18)
O1 Ni N1 C1 . -3.50(17)
O1 Ni N1 C1 3_666 176.50(17)
C4 N1 C1 C2 . 0.2(3)
Ni N1 C1 C2 . -177.83(17)
C4 N1 C1 S1 . 179.10(18)
Ni N1 C1 S1 . 1.0(3)
O3 S1 C1 C2 . -57.4(3)
O2 S1 C1 C2 . 64.8(3)
O1 S1 C1 C2 . -178.1(3)
O3 S1 C1 N1 . 124.0(2)
O2 S1 C1 N1 . -113.8(2)
O1 S1 C1 N1 . 3.2(2)
N1 C1 C2 N2 . -0.2(3)
S1 C1 C2 N2 . -178.9(2)
N1 C1 C2 C3 . 177.0(3)
S1 C1 C2 C3 . -1.7(5)
C4 N2 C2 C1 . 0.2(3)
C4 N2 C2 C3 . -177.3(3)
C1 N1 C4 N2 . -0.1(3)
Ni N1 C4 N2 . 177.21(19)
C1 N1 C4 C5 . -176.8(2)
Ni N1 C4 C5 . 0.5(4)
C2 N2 C4 N1 . 0.0(3)
C2 N2 C4 C5 . 176.7(2)
N1 C4 C5 C6 . 76.8(3)
N2 C4 C5 C6 . -99.4(3)
